data_7710283
loop_
_publ_author_name
'Verani, Claudio'
'Amunugama, Samudra'
'Asempa, Eyram Akosua'
'Tripathi, Ramesh Chandra'
'Wanniarachchi, Dakshika'
'Baydoun, Habib'
'Hoffmann, Peter'
'Jakubikova, Elena'

_publ_section_title
;
 Electron transport through a (terpyridine)ruthenium metallosurfactant
 containing a redox-active aminocatechol derivative
;
_journal_name_full 'Dalton Transactions'
_journal_paper_doi 10.1039/D2DT00938B
_journal_year 2022
_chemical_formula_moiety 'C50 H56.69 Cl N4 O2 Ru, F6 P, C7 H8'
_chemical_formula_sum 'C60 H67 Cl F6 N4 O2 P Ru'
_chemical_formula_weight 1157.66
_space_group_crystal_system triclinic
_space_group_IT_number 2
_space_group_name_Hall '-P 1'
_space_group_name_H-M_alt 'P -1'
_atom_sites_solution_hydrogens geom
_atom_sites_solution_primary iterative
_audit_creation_date 2022-03-06
_audit_creation_method
;
Olex2 1.2
(compiled 2018.05.29 svn.r3508 for OlexSys, GUI svn.r5506)
;
_audit_update_record
;
2022-03-07 deposited with the CCDC.	2022-05-12 downloaded from the CCDC.
;
_cell_angle_alpha 68.182(3)
_cell_angle_beta 88.474(3)
_cell_angle_gamma 66.262(3)
_cell_formula_units_Z 2
_cell_length_a 12.8026(6)
_cell_length_b 15.0623(8)
_cell_length_c 19.8264(10)
_cell_measurement_reflns_used 9821
_cell_measurement_temperature 100(2)
_cell_measurement_theta_max 28.60
_cell_measurement_theta_min 2.21
_cell_volume 3214.9(3)
_computing_molecular_graphics 'Olex2 (Dolomanov et al., 2009)'
_computing_publication_material 'Olex2 (Dolomanov et al., 2009)'
_computing_structure_refinement 'ShelXL (Sheldrick, 2015)'
_computing_structure_solution 'olex2.solve (Bourhis et al., 2015)'
_diffrn_ambient_temperature 100.1
_diffrn_measured_fraction_theta_full 0.996
_diffrn_measured_fraction_theta_max 0.990
_diffrn_measurement_device_type 'Bruker APEX-II CCD'
_diffrn_measurement_method '\f and \w scans'
_diffrn_radiation_type MoK\a
_diffrn_radiation_wavelength 0.71073
_diffrn_reflns_av_R_equivalents 0.0695
_diffrn_reflns_av_unetI/netI 0.0622
_diffrn_reflns_Laue_measured_fraction_full 0.996
_diffrn_reflns_Laue_measured_fraction_max 0.990
_diffrn_reflns_limit_h_max 17
_diffrn_reflns_limit_h_min -17
_diffrn_reflns_limit_k_max 20
_diffrn_reflns_limit_k_min -20
_diffrn_reflns_limit_l_max 27
_diffrn_reflns_limit_l_min -27
_diffrn_reflns_number 113112
_diffrn_reflns_point_group_measured_fraction_full 0.996
_diffrn_reflns_point_group_measured_fraction_max 0.990
_diffrn_reflns_theta_full 25.242
_diffrn_reflns_theta_max 29.130
_diffrn_reflns_theta_min 1.811
_exptl_absorpt_coefficient_mu 0.368
_exptl_absorpt_correction_T_max 0.7461
_exptl_absorpt_correction_T_min 0.6365
_exptl_absorpt_correction_type multi-scan
_exptl_absorpt_process_details
;
SADABS-2008/1 (Bruker,2008) was used for absorption correction.
wR2(int) was 0.0776 before and 0.0632 after correction.
The Ratio of minimum to maximum transmission is 0.8531.
The \l/2 correction factor is 0.0015.
;
_exptl_crystal_colour 'dark violet'
_exptl_crystal_colour_modifier dark
_exptl_crystal_colour_primary violet
_exptl_crystal_density_diffrn 1.196
_exptl_crystal_density_method 'not measured'
_exptl_crystal_description block
_exptl_crystal_F_000 1202
_exptl_crystal_size_max 0.54
_exptl_crystal_size_mid 0.32
_exptl_crystal_size_min 0.11
_refine_diff_density_max 1.710
_refine_diff_density_min -0.867
_refine_diff_density_rms 0.106
_refine_ls_extinction_method none
_refine_ls_goodness_of_fit_ref 1.023
_refine_ls_hydrogen_treatment constr
_refine_ls_matrix_type full
_refine_ls_number_parameters 687
_refine_ls_number_reflns 17146
_refine_ls_number_restraints 0
_refine_ls_restrained_S_all 1.023
_refine_ls_R_factor_all 0.0831
_refine_ls_R_factor_gt 0.0560
_refine_ls_shift/su_max 0.001
_refine_ls_shift/su_mean 0.000
_refine_ls_structure_factor_coef Fsqd
_refine_ls_weighting_details 'w=1/[\s^2^(Fo^2^)+(0.0773P)^2^+5.1638P] where P=(Fo^2^+2Fc^2^)/3'
_refine_ls_weighting_scheme calc
_refine_ls_wR_factor_gt 0.1420
_refine_ls_wR_factor_ref 0.1578
_reflns_Friedel_coverage 0.000
_reflns_number_gt 12585
_reflns_number_total 17146
_reflns_threshold_expression 'I > 2\s(I)'
_cod_data_source_file d2dt00938b2.cif
_cod_data_source_block hhbdw169_0m
_cod_database_code 7710283
_shelx_shelxl_version_number 2019/2
_shelx_space_group_comment
;
The symmetry employed for this shelxl refinement is uniquely defined
by the following loop, which should always be used as a source of
symmetry information in preference to the above space-group names.
They are only intended as comments.
;
_olex2_refinement_description
;
1. Fixed Uiso
 At 1.2 times of:
  All C(H) groups, All C(H,H) groups
 At 1.5 times of:
  All C(H,H,H) groups
2. Others
 Sof(H10A)=Sof(H10B)=Sof(C17B)=Sof(H17A)=Sof(H17B)=Sof(H19A)=Sof(H19B)=
 Sof(H19C)=1-FVAR(1)
 Sof(C17A)=Sof(H17C)=Sof(H17D)=FVAR(1)
 Sof(C19B)=1-FVAR(2)
 Sof(C19A)=Sof(H19D)=Sof(H19E)=Sof(H19F)=FVAR(2)
 Fixed Sof: C18(0.5) H18A(0.5) H18B(0.5) H18C(0.5) C18B(0.5) H18D(0.5)
 H18E(0.5) H18F(0.5)
3.a Secondary CH2 refined with riding coordinates:
 C11(H11A,H11B), C12(H12A,H12B), C13(H13A,H13B), C14(H14A,H14B), C15(H15A,
 H15B), C16(H16A,H16B), C10(H10A,H10B), C17B(H17A,H17B), C17A(H17C,H17D)
3.b Me refined with riding coordinates:
 C19B(H19A,H19B,H19C)
3.c Aromatic/amide H refined with riding coordinates:
 C2(H2), C5(H5), C6(H6), C8(H8), C9(H9), C21(H21), C24(H24), C25(H25),
 C26(H26), C27(H27), C29(H29), C30(H30), C31(H31), C32(H32), C35(H35), C36(H36),
  C37(H37), C38(H38), C39(H39), C47(H47), C53(H53), C56(H56), C57(H57),
 C58(H58), C60(H60), C61(H61)
3.d Idealised Me refined as rotating group:
 C44(H44A,H44B,H44C), C45(H45A,H45B,H45C), C46(H46A,H46B,H46C), C50(H50A,H50B,
 H50C), C51(H51A,H51B,H51C), C54(H54A,H54B,H54C), C18(H18A,H18B,H18C),
 C18B(H18D,H18E,H18F), C19A(H19D,H19E,H19F)
;
_olex2_submission_special_instructions 'No special instructions were received'

loop_
_space_group_symop_operation_xyz
'x, y, z'
'-x, -y, -z'

loop_
_atom_site_label
_atom_site_type_symbol
_atom_site_fract_x
_atom_site_fract_y
_atom_site_fract_z
_atom_site_U_iso_or_equiv
_atom_site_adp_type
_atom_site_occupancy
_atom_site_site_symmetry_order
_atom_site_calc_flag
_atom_site_refinement_flags_posn
_atom_site_refinement_flags_adp
_atom_site_refinement_flags_occupancy
_atom_site_disorder_assembly
_atom_site_disorder_group
Ru2 Ru 0.22658(2) 1.03435(2) 0.39489(2) 0.01592(7) Uani 1 1 d . . . . .
O8 O 0.06065(17) 1.14372(16) 0.35590(11) 0.0186(4) Uani 1 1 d . . . . .
P2 P 0.47360(9) 0.56648(8) 0.34409(6) 0.0374(2) Uani 1 1 d . . . . .
F7 F 0.4595(3) 0.5271(2) 0.42900(16) 0.0618(7) Uani 1 1 d . . . . .
F2 F 0.6089(2) 0.5191(2) 0.3661(2) 0.0829(11) Uani 1 1 d . . . . .
F3 F 0.3387(2) 0.6132(3) 0.3262(2) 0.0882(12) Uani 1 1 d . . . . .
F4 F 0.4906(4) 0.6022(3) 0.26240(19) 0.0980(13) Uani 1 1 d . . . . .
F5 F 0.4871(3) 0.4546(2) 0.34800(18) 0.0698(9) Uani 1 1 d . . . . .
F6 F 0.4628(3) 0.6751(2) 0.34438(19) 0.0672(8) Uani 1 1 d . . . . .
N1 N 0.3848(2) 0.9218(2) 0.42827(13) 0.0176(5) Uani 1 1 d . . . . .
N2 N 0.3232(2) 1.12050(19) 0.38070(13) 0.0169(5) Uani 1 1 d . . . . .
N3 N 0.1931(2) 0.90211(19) 0.43191(13) 0.0179(5) Uani 1 1 d . . . . .
C1 C 0.3999(2) 0.8202(2) 0.45351(15) 0.0173(6) Uani 1 1 d . . . . .
C2 C 0.5092(2) 0.7391(2) 0.47706(16) 0.0189(6) Uani 1 1 d . . . . .
H2 H 0.519180 0.667958 0.493425 0.023 Uiso 1 1 calc R . . . .
C3 C 0.6059(2) 0.7613(2) 0.47691(16) 0.0180(6) Uani 1 1 d . . . . .
C4 C 0.7215(2) 0.6739(2) 0.50964(16) 0.0193(6) Uani 1 1 d . . . . .
C5 C 0.8215(3) 0.6898(2) 0.50632(18) 0.0233(6) Uani 1 1 d . . . . .
H5 H 0.816607 0.758306 0.478138 0.028 Uiso 1 1 calc R . . . .
C6 C 0.9284(3) 0.6092(2) 0.54266(19) 0.0246(7) Uani 1 1 d . . . . .
H6 H 0.994753 0.623159 0.539722 0.030 Uiso 1 1 calc R . . . .
C7 C 0.9376(3) 0.5086(2) 0.58315(17) 0.0232(6) Uani 1 1 d . . . . .
C8 C 0.8390(3) 0.4897(3) 0.5862(2) 0.0336(8) Uani 1 1 d . . . . .
H8 H 0.844679 0.420547 0.613097 0.040 Uiso 1 1 calc R . . . .
C9 C 0.7336(3) 0.5707(3) 0.5505(2) 0.0342(8) Uani 1 1 d . . . . .
H9 H 0.667403 0.556535 0.553555 0.041 Uiso 1 1 calc R . . . .
O10 O 1.03644(19) 0.42358(18) 0.62210(13) 0.0306(5) Uani 1 1 d . . . . .
C11 C 1.1395(3) 0.4377(3) 0.6273(2) 0.0306(7) Uani 1 1 d . . . . .
H11A H 1.125900 0.493605 0.645742 0.037 Uiso 1 1 calc R . . . .
H11B H 1.164884 0.458521 0.578448 0.037 Uiso 1 1 calc R . . . .
C12 C 1.2302(3) 0.3333(3) 0.6800(2) 0.0442(10) Uani 1 1 d . . . . .
H12A H 1.300251 0.342953 0.687807 0.053 Uiso 1 1 calc R . . . .
H12B H 1.250608 0.282071 0.656447 0.053 Uiso 1 1 calc R . . . .
C13 C 1.1970(4) 0.2848(3) 0.7551(2) 0.0515(11) Uani 1 1 d . . . . .
H13A H 1.121833 0.283155 0.747346 0.062 Uiso 1 1 calc R . . . .
H13B H 1.254920 0.210892 0.779919 0.062 Uiso 1 1 calc R . . . .
C14 C 1.1880(4) 0.3397(4) 0.8046(3) 0.0629(14) Uani 1 1 d . . . . .
H14A H 1.137767 0.415768 0.777919 0.075 Uiso 1 1 calc R . . . .
H14B H 1.150903 0.311678 0.846732 0.075 Uiso 1 1 calc R . . . .
C15 C 1.2993(4) 0.3279(4) 0.8323(3) 0.0576(13) Uani 1 1 d . . . . .
H15A H 1.330993 0.366226 0.791297 0.069 Uiso 1 1 calc R . . . .
H15B H 1.353783 0.252320 0.852319 0.069 Uiso 1 1 calc R . . . .
C16 C 1.2878(7) 0.3729(6) 0.8953(3) 0.092(2) Uani 1 1 d . . . . .
H16A H 1.234279 0.448761 0.873981 0.110 Uiso 1 1 calc R . . . .
H16B H 1.252023 0.336538 0.934425 0.110 Uiso 1 1 calc R . . . .
C21 C 0.5864(2) 0.8674(2) 0.44995(15) 0.0177(6) Uani 1 1 d . . . . .
H21 H 0.649572 0.885589 0.448676 0.021 Uiso 1 1 calc R . . . .
C22 C 0.4755(2) 0.9460(2) 0.42512(15) 0.0162(5) Uani 1 1 d . . . . .
C23 C 0.4395(2) 1.0611(2) 0.39613(14) 0.0155(5) Uani 1 1 d . . . . .
C24 C 0.2820(3) 1.2264(2) 0.35481(16) 0.0195(6) Uani 1 1 d . . . . .
H24 H 0.200876 1.267564 0.344831 0.023 Uiso 1 1 calc R . . . .
C25 C 0.3540(3) 1.2770(2) 0.34238(17) 0.0235(6) Uani 1 1 d . . . . .
H25 H 0.322783 1.351797 0.323867 0.028 Uiso 1 1 calc R . . . .
C26 C 0.4721(3) 1.2177(2) 0.35710(17) 0.0225(6) Uani 1 1 d . . . . .
H26 H 0.522651 1.251479 0.348416 0.027 Uiso 1 1 calc R . . . .
C27 C 0.5161(2) 1.1084(2) 0.38466(16) 0.0190(6) Uani 1 1 d . . . . .
H27 H 0.597052 1.066452 0.395542 0.023 Uiso 1 1 calc R . . . .
C28 C 0.2905(2) 0.8084(2) 0.45518(16) 0.0176(6) Uani 1 1 d . . . . .
C29 C 0.0896(3) 0.8987(3) 0.43718(17) 0.0224(6) Uani 1 1 d . . . . .
H29 H 0.021964 0.963141 0.422533 0.027 Uiso 1 1 calc R . . . .
C30 C 0.0784(3) 0.8048(3) 0.4631(2) 0.0279(7) Uani 1 1 d . . . . .
H30 H 0.004271 0.804750 0.466496 0.033 Uiso 1 1 calc R . . . .
C31 C 0.1768(3) 0.7104(3) 0.4843(2) 0.0296(7) Uani 1 1 d . . . . .
H31 H 0.170751 0.645015 0.501209 0.035 Uiso 1 1 calc R . . . .
C32 C 0.2843(3) 0.7127(2) 0.48051(18) 0.0234(6) Uani 1 1 d . . . . .
H32 H 0.352620 0.648903 0.495243 0.028 Uiso 1 1 calc R . . . .
N33 N 0.2195(2) 1.06265(19) 0.28934(13) 0.0173(5) Uani 1 1 d . . . . .
C34 C 0.3209(2) 1.0280(2) 0.25585(16) 0.0183(6) Uani 1 1 d . . . . .
C35 C 0.3777(3) 0.9230(3) 0.26743(18) 0.0260(7) Uani 1 1 d . . . . .
H35 H 0.348762 0.873848 0.295779 0.031 Uiso 1 1 calc R . . . .
C36 C 0.4780(3) 0.8903(3) 0.2370(2) 0.0427(10) Uani 1 1 d . . . . .
H36 H 0.518378 0.818038 0.244702 0.051 Uiso 1 1 calc R . . . .
C37 C 0.5194(4) 0.9626(4) 0.1954(3) 0.0529(12) Uani 1 1 d . . . . .
H37 H 0.587408 0.939801 0.174094 0.063 Uiso 1 1 calc R . . . .
C38 C 0.4630(3) 1.0665(4) 0.1848(2) 0.0433(10) Uani 1 1 d . . . . .
H38 H 0.492281 1.115509 0.156584 0.052 Uiso 1 1 calc R . . . .
C39 C 0.3630(3) 1.1002(3) 0.21518(19) 0.0275(7) Uani 1 1 d . . . . .
H39 H 0.323625 1.172291 0.208175 0.033 Uiso 1 1 calc R . . . .
C40 C 0.1185(2) 1.1336(2) 0.24626(16) 0.0172(6) Uani 1 1 d . . . . .
C41 C 0.0296(2) 1.1742(2) 0.28718(15) 0.0168(5) Uani 1 1 d . . . . .
C42 C -0.0854(2) 1.2478(2) 0.24958(16) 0.0194(6) Uani 1 1 d . . . . .
C43 C -0.1821(3) 1.2878(3) 0.29198(17) 0.0234(6) Uani 1 1 d . . . . .
C44 C -0.1548(3) 1.3571(3) 0.3228(2) 0.0342(8) Uani 1 1 d . . . . .
H44A H -0.081530 1.314798 0.356011 0.051 Uiso 1 1 calc GR . . . .
H44B H -0.216589 1.384616 0.349694 0.051 Uiso 1 1 calc GR . . . .
H44C H -0.148979 1.416066 0.282211 0.051 Uiso 1 1 calc GR . . . .
C45 C -0.1931(3) 1.1960(3) 0.35504(17) 0.0253(7) Uani 1 1 d . . . . .
H45A H -0.205078 1.149378 0.335407 0.038 Uiso 1 1 calc GR . . . .
H45B H -0.258897 1.223882 0.379265 0.038 Uiso 1 1 calc GR . . . .
H45C H -0.122385 1.156063 0.390671 0.038 Uiso 1 1 calc GR . . . .
C46 C -0.2991(3) 1.3552(3) 0.24242(19) 0.0324(8) Uani 1 1 d . . . . .
H46A H -0.297223 1.418707 0.204689 0.049 Uiso 1 1 calc GR . . . .
H46B H -0.359696 1.375663 0.272059 0.049 Uiso 1 1 calc GR . . . .
H46C H -0.315057 1.314312 0.218845 0.049 Uiso 1 1 calc GR . . . .
C47 C -0.0992(3) 1.2802(2) 0.17516(17) 0.0233(6) Uani 1 1 d . . . . .
H47 H -0.173435 1.330453 0.148871 0.028 Uiso 1 1 calc R . . . .
C48 C -0.0102(3) 1.2442(3) 0.13326(17) 0.0269(7) Uani 1 1 d . . . . .
C49 C -0.0397(3) 1.2918(4) 0.04945(19) 0.0459(11) Uani 1 1 d . . . . .
C50 C -0.1464(5) 1.2813(5) 0.0278(2) 0.0736(17) Uani 1 1 d . . . . .
H50A H -0.134455 1.207389 0.051492 0.110 Uiso 1 1 calc GR . . . .
H50B H -0.159708 1.304360 -0.025608 0.110 Uiso 1 1 calc GR . . . .
H50C H -0.213579 1.325316 0.043715 0.110 Uiso 1 1 calc GR . . . .
C51 C -0.0671(7) 1.4062(6) 0.0222(3) 0.111(3) Uani 1 1 d . . . . .
H51A H -0.123969 1.438690 0.049859 0.166 Uiso 1 1 calc GR . . . .
H51B H -0.098700 1.440556 -0.030029 0.166 Uiso 1 1 calc GR . . . .
H51C H 0.003369 1.414737 0.028966 0.166 Uiso 1 1 calc GR . . . .
C53 C 0.0970(3) 1.1697(3) 0.16913(16) 0.0235(6) Uani 1 1 d . . . . .
H53 H 0.156022 1.142703 0.142647 0.028 Uiso 1 1 calc R . . . .
C54 C 0.0908(6) 0.8347(6) 0.2731(3) 0.092(2) Uani 1 1 d . . . . .
H54A H 0.131748 0.872521 0.240796 0.138 Uiso 1 1 calc GR . . . .
H54B H 0.094911 0.777202 0.259533 0.138 Uiso 1 1 calc GR . . . .
H54C H 0.126550 0.805574 0.324135 0.138 Uiso 1 1 calc GR . . . .
C55 C -0.0274(5) 0.9061(5) 0.2653(3) 0.0654(14) Uani 1 1 d . . . . .
C56 C -0.0702(5) 1.0088(4) 0.2190(3) 0.0513(11) Uani 1 1 d . . . . .
H56 H -0.021189 1.038297 0.192313 0.062 Uiso 1 1 calc R . . . .
C57 C -0.1935(6) 1.0730(6) 0.2110(4) 0.0835(19) Uani 1 1 d . . . . .
H57 H -0.224682 1.143164 0.174795 0.100 Uiso 1 1 calc R . . . .
C58 C -0.2622(5) 1.0406(6) 0.2499(4) 0.0777(18) Uani 1 1 d . . . . .
H58 H -0.341018 1.086158 0.246090 0.093 Uiso 1 1 calc R . . . .
C60 C -0.1019(6) 0.8673(5) 0.3046(3) 0.0729(17) Uani 1 1 d . . . . .
H60 H -0.073199 0.794358 0.335270 0.087 Uiso 1 1 calc R . . . .
C61 C -0.2132(7) 0.9302(6) 0.3003(3) 0.0838(19) Uani 1 1 d . . . . .
H61 H -0.260639 0.902340 0.330564 0.101 Uiso 1 1 calc R . . . .
Cl3 Cl 0.20402(6) 1.03745(6) 0.51403(4) 0.01841(14) Uani 1 1 d . . . . .
C18 C 0.0666(10) 1.2757(14) 0.0141(6) 0.094(6) Uani 0.5 1 d . . P A 1
H18A H 0.119911 1.289346 0.039124 0.142 Uiso 0.5 1 calc GR . P A 1
H18B H 0.046372 1.324422 -0.037660 0.142 Uiso 0.5 1 calc GR . P A 1
H18C H 0.103497 1.202868 0.017606 0.142 Uiso 0.5 1 calc GR . P A 1
C18B C 0.0517(10) 1.2157(9) 0.0146(5) 0.046(3) Uani 0.5 1 d . . P A 2
H18D H 0.129102 1.209180 0.026096 0.069 Uiso 0.5 1 calc GR . P A 2
H18E H 0.029938 1.246092 -0.038749 0.069 Uiso 0.5 1 calc GR . P A 2
H18F H 0.051385 1.145736 0.035510 0.069 Uiso 0.5 1 calc GR . P A 2
C10 C 1.3995(7) 0.3615(6) 0.9306(4) 0.097(2) Uani 1 1 d . . . . .
H10A H 1.447485 0.377917 0.892051 0.117 Uiso 0.504(14) 1 calc R . P B 2
H10B H 1.380885 0.413053 0.953690 0.117 Uiso 0.504(14) 1 calc R . P B 2
C17B C 1.4611(10) 0.2617(9) 0.9826(7) 0.081(5) Uani 0.504(14) 1 d . . P B 2
H17A H 1.483975 0.210364 0.959121 0.098 Uiso 0.504(14) 1 calc R . P B 2
H17B H 1.411870 0.243511 1.019833 0.098 Uiso 0.504(14) 1 calc R . P B 2
C19B C 1.5731(13) 0.2538(13) 1.0218(9) 0.129(8) Uani 0.61(2) 1 d . . P B 2
H19A H 1.615580 0.181924 1.058633 0.193 Uiso 0.504(14) 1 calc R . P B 2
H19B H 1.622492 0.270701 0.985090 0.193 Uiso 0.504(14) 1 calc R . P B 2
H19C H 1.550468 0.303812 1.045734 0.193 Uiso 0.504(14) 1 calc R . P B 2
C17A C 1.461(2) 0.3426(18) 1.0012(10) 0.135(10) Uani 0.496(14) 1 d . . P B 1
H17C H 1.399980 0.377479 1.026181 0.162 Uiso 0.496(14) 1 calc R . P B 1
H17D H 1.489435 0.265875 1.030532 0.162 Uiso 0.496(14) 1 calc R . P B 1
C19A C 1.5518(17) 0.366(3) 1.0134(14) 0.16(2) Uani 0.39(2) 1 d . . P B 1
H19D H 1.617528 0.301150 1.044222 0.234 Uiso 0.39(2) 1 calc GR . P B 1
H19E H 1.526886 0.415188 1.038181 0.234 Uiso 0.39(2) 1 calc GR . P B 1
H19F H 1.574676 0.398885 0.966255 0.234 Uiso 0.39(2) 1 calc GR . P B 1

loop_
_atom_site_aniso_label
_atom_site_aniso_U_11
_atom_site_aniso_U_22
_atom_site_aniso_U_33
_atom_site_aniso_U_23
_atom_site_aniso_U_13
_atom_site_aniso_U_12
Ru2 0.00802(11) 0.01748(12) 0.01791(12) -0.00648(9) -0.00008(7) -0.00160(8)
O8 0.0109(9) 0.0237(11) 0.0181(10) -0.0093(8) -0.0005(7) -0.0031(8)
P2 0.0283(5) 0.0300(5) 0.0553(6) -0.0195(5) 0.0183(4) -0.0118(4)
F7 0.079(2) 0.0497(15) 0.0651(18) -0.0286(14) 0.0256(15) -0.0308(15)
F2 0.0294(15) 0.0535(17) 0.152(3) -0.0315(19) 0.0220(17) -0.0135(13)
F3 0.0373(16) 0.0609(19) 0.121(3) 0.0128(18) -0.0103(16) -0.0204(14)
F4 0.152(4) 0.116(3) 0.065(2) -0.035(2) 0.056(2) -0.097(3)
F5 0.097(2) 0.0553(17) 0.096(2) -0.0534(17) 0.0558(19) -0.0497(17)
F6 0.0655(19) 0.0307(13) 0.108(2) -0.0300(15) 0.0339(17) -0.0219(13)
N1 0.0091(11) 0.0218(12) 0.0173(11) -0.0067(10) 0.0003(8) -0.0030(9)
N2 0.0143(12) 0.0191(12) 0.0140(11) -0.0069(9) 0.0015(9) -0.0036(9)
N3 0.0116(11) 0.0199(12) 0.0199(12) -0.0098(10) 0.0021(9) -0.0028(9)
C1 0.0113(13) 0.0206(14) 0.0182(13) -0.0087(11) 0.0011(10) -0.0040(11)
C2 0.0129(13) 0.0169(13) 0.0255(15) -0.0089(12) 0.0024(11) -0.0045(11)
C3 0.0114(13) 0.0203(14) 0.0194(14) -0.0095(11) 0.0021(10) -0.0024(11)
C4 0.0135(14) 0.0195(14) 0.0223(14) -0.0089(12) 0.0007(11) -0.0036(11)
C5 0.0153(14) 0.0169(14) 0.0329(17) -0.0070(12) 0.0002(12) -0.0046(12)
C6 0.0126(14) 0.0219(15) 0.0373(18) -0.0102(13) -0.0006(12) -0.0063(12)
C7 0.0116(14) 0.0206(15) 0.0276(16) -0.0082(12) 0.0012(11) 0.0014(11)
C8 0.0172(16) 0.0180(15) 0.049(2) 0.0014(14) -0.0006(14) -0.0041(13)
C9 0.0148(16) 0.0240(17) 0.049(2) -0.0035(15) 0.0028(14) -0.0039(13)
O10 0.0133(11) 0.0226(11) 0.0373(13) -0.0015(10) -0.0016(9) 0.0010(9)
C11 0.0168(16) 0.0254(16) 0.0395(19) -0.0127(15) -0.0032(13) 0.0009(13)
C12 0.0174(17) 0.045(2) 0.040(2) -0.0014(18) -0.0030(14) 0.0017(16)
C13 0.046(3) 0.039(2) 0.044(2) -0.0065(19) -0.0037(19) -0.0018(19)
C14 0.047(3) 0.043(3) 0.086(4) -0.020(3) -0.004(3) -0.010(2)
C15 0.041(3) 0.045(3) 0.072(3) -0.006(2) 0.005(2) -0.020(2)
C16 0.123(6) 0.093(5) 0.056(3) -0.006(3) -0.011(4) -0.062(5)
C21 0.0114(13) 0.0206(14) 0.0189(13) -0.0059(11) 0.0013(10) -0.0063(11)
C22 0.0141(13) 0.0186(13) 0.0167(13) -0.0080(11) 0.0033(10) -0.0068(11)
C23 0.0118(13) 0.0174(13) 0.0130(12) -0.0047(10) 0.0001(9) -0.0032(11)
C24 0.0169(14) 0.0158(13) 0.0183(14) -0.0063(11) -0.0004(10) -0.0001(11)
C25 0.0232(16) 0.0159(14) 0.0237(15) -0.0042(12) -0.0007(12) -0.0042(12)
C26 0.0212(15) 0.0227(15) 0.0240(15) -0.0081(12) 0.0037(12) -0.0108(13)
C27 0.0122(13) 0.0198(14) 0.0200(14) -0.0051(11) 0.0005(10) -0.0045(11)
C28 0.0114(13) 0.0209(14) 0.0215(14) -0.0112(12) 0.0023(10) -0.0050(11)
C29 0.0141(14) 0.0256(16) 0.0308(16) -0.0158(13) 0.0052(11) -0.0073(12)
C30 0.0140(15) 0.0314(17) 0.047(2) -0.0229(16) 0.0074(13) -0.0108(13)
C31 0.0195(16) 0.0269(17) 0.049(2) -0.0210(16) 0.0087(14) -0.0112(13)
C32 0.0148(14) 0.0216(15) 0.0349(17) -0.0144(13) 0.0040(12) -0.0059(12)
N33 0.0095(11) 0.0184(12) 0.0200(12) -0.0033(10) 0.0029(9) -0.0060(9)
C34 0.0093(13) 0.0237(14) 0.0200(14) -0.0098(12) 0.0011(10) -0.0041(11)
C35 0.0216(16) 0.0241(16) 0.0268(16) -0.0109(13) 0.0041(12) -0.0037(13)
C36 0.032(2) 0.033(2) 0.052(2) -0.0214(18) 0.0142(17) 0.0006(16)
C37 0.026(2) 0.058(3) 0.064(3) -0.027(2) 0.0242(19) -0.0059(19)
C38 0.027(2) 0.052(2) 0.051(2) -0.019(2) 0.0185(17) -0.0192(18)
C39 0.0188(16) 0.0328(18) 0.0352(18) -0.0154(15) 0.0065(13) -0.0134(14)
C40 0.0125(13) 0.0169(13) 0.0188(13) -0.0059(11) 0.0009(10) -0.0040(11)
C41 0.0123(13) 0.0175(13) 0.0203(14) -0.0088(11) 0.0019(10) -0.0046(11)
C42 0.0132(13) 0.0169(14) 0.0239(15) -0.0054(11) 0.0000(11) -0.0047(11)
C43 0.0128(14) 0.0244(15) 0.0274(16) -0.0115(13) 0.0019(11) -0.0014(12)
C44 0.0280(18) 0.0327(19) 0.045(2) -0.0238(17) 0.0103(15) -0.0080(15)
C45 0.0181(15) 0.0292(17) 0.0234(15) -0.0100(13) 0.0035(12) -0.0054(13)
C46 0.0157(16) 0.0329(18) 0.0324(18) -0.0087(15) -0.0001(13) 0.0014(13)
C47 0.0138(14) 0.0213(15) 0.0252(15) -0.0045(12) -0.0019(11) -0.0023(12)
C48 0.0181(15) 0.0327(17) 0.0188(15) -0.0033(13) 0.0015(11) -0.0063(13)
C49 0.0226(18) 0.067(3) 0.0159(16) -0.0006(17) 0.0004(13) -0.0020(18)
C50 0.093(4) 0.093(4) 0.025(2) -0.011(2) -0.018(2) -0.040(4)
C51 0.143(7) 0.113(6) 0.041(3) 0.045(3) -0.031(4) -0.087(5)
C53 0.0156(14) 0.0298(16) 0.0182(14) -0.0072(12) 0.0032(11) -0.0050(12)
C54 0.070(4) 0.112(5) 0.065(4) -0.044(4) -0.002(3) -0.003(4)
C55 0.077(4) 0.074(4) 0.049(3) -0.026(3) 0.006(3) -0.034(3)
C56 0.065(3) 0.044(2) 0.055(3) -0.023(2) 0.018(2) -0.030(2)
C57 0.099(5) 0.084(5) 0.095(5) -0.051(4) 0.020(4) -0.051(4)
C58 0.062(4) 0.110(5) 0.095(5) -0.074(4) 0.018(3) -0.038(4)
C60 0.101(5) 0.086(4) 0.059(3) -0.024(3) 0.034(3) -0.071(4)
C61 0.103(6) 0.115(6) 0.060(4) -0.035(4) 0.021(3) -0.072(5)
Cl3 0.0128(3) 0.0227(3) 0.0188(3) -0.0088(3) 0.0016(2) -0.0061(3)
C18 0.035(6) 0.152(15) 0.017(4) -0.013(8) 0.003(4) 0.016(8)
C18B 0.041(5) 0.059(6) 0.015(4) -0.013(4) 0.002(3) 0.000(5)
C10 0.114(6) 0.099(5) 0.079(4) 0.002(4) -0.027(4) -0.076(5)
C17B 0.082(8) 0.059(7) 0.087(9) 0.010(6) -0.047(7) -0.045(6)
C19B 0.096(10) 0.093(11) 0.140(12) 0.037(9) -0.080(9) -0.056(8)
C17A 0.24(3) 0.19(2) 0.102(13) -0.110(15) 0.111(16) -0.17(2)
C19A 0.062(12) 0.33(6) 0.112(19) -0.16(3) 0.013(11) -0.053(18)

loop_
_atom_type_symbol
_atom_type_description
_atom_type_scat_dispersion_real
_atom_type_scat_dispersion_imag
_atom_type_scat_source
C C 0.0033 0.0016 'International Tables Vol C Tables 4.2.6.8 and 6.1.1.4'
N N 0.0061 0.0033 'International Tables Vol C Tables 4.2.6.8 and 6.1.1.4'
O O 0.0106 0.0060 'International Tables Vol C Tables 4.2.6.8 and 6.1.1.4'
Cl Cl 0.1484 0.1585 'International Tables Vol C Tables 4.2.6.8 and 6.1.1.4'
Ru Ru -1.2594 0.8363 'International Tables Vol C Tables 4.2.6.8 and 6.1.1.4'
P P 0.1023 0.0942 'International Tables Vol C Tables 4.2.6.8 and 6.1.1.4'
F F 0.0171 0.0103 'International Tables Vol C Tables 4.2.6.8 and 6.1.1.4'
H H 0.0000 0.0000 'International Tables Vol C Tables 4.2.6.8 and 6.1.1.4'

loop_
_geom_angle_atom_site_label_1
_geom_angle_atom_site_label_2
_geom_angle_atom_site_label_3
_geom_angle
_geom_angle_site_symmetry_1
_geom_angle_site_symmetry_3
_geom_angle_publ_flag
O8 Ru2 N2 105.35(9) . . ?
O8 Ru2 N3 97.22(9) . . ?
O8 Ru2 Cl3 90.73(6) . . ?
N1 Ru2 O8 175.17(9) . . ?
N1 Ru2 N2 78.17(10) . . ?
N1 Ru2 N3 79.53(10) . . ?
N1 Ru2 Cl3 92.68(7) . . ?
N2 Ru2 Cl3 88.55(7) . . ?
N3 Ru2 N2 157.12(9) . . ?
N3 Ru2 Cl3 87.45(7) . . ?
N33 Ru2 O8 78.45(9) . . ?
N33 Ru2 N1 98.46(10) . . ?
N33 Ru2 N2 88.96(9) . . ?
N33 Ru2 N3 99.32(10) . . ?
N33 Ru2 Cl3 167.83(7) . . ?
C41 O8 Ru2 115.34(18) . . ?
F2 P2 F7 89.63(19) . . ?
F2 P2 F5 89.47(18) . . ?
F2 P2 F6 89.13(17) . . ?
F3 P2 F7 87.68(19) . . ?
F3 P2 F2 177.2(2) . . ?
F3 P2 F5 91.22(19) . . ?
F3 P2 F6 90.06(18) . . ?
F4 P2 F7 178.4(2) . . ?
F4 P2 F2 89.0(2) . . ?
F4 P2 F3 93.7(2) . . ?
F4 P2 F5 91.90(19) . . ?
F4 P2 F6 90.55(19) . . ?
F5 P2 F7 87.41(15) . . ?
F6 P2 F7 90.10(16) . . ?
F6 P2 F5 177.2(2) . . ?
C1 N1 Ru2 118.61(19) . . ?
C22 N1 Ru2 120.5(2) . . ?
C22 N1 C1 120.9(2) . . ?
C23 N2 Ru2 114.41(19) . . ?
C24 N2 Ru2 126.3(2) . . ?
C24 N2 C23 119.2(3) . . ?
C28 N3 Ru2 113.84(19) . . ?
C29 N3 Ru2 127.6(2) . . ?
C29 N3 C28 118.5(3) . . ?
N1 C1 C2 120.5(3) . . ?
N1 C1 C28 113.4(2) . . ?
C2 C1 C28 126.1(3) . . ?
C1 C2 H2 119.9 . . ?
C1 C2 C3 120.2(3) . . ?
C3 C2 H2 119.9 . . ?
C2 C3 C4 119.9(3) . . ?
C21 C3 C2 117.4(3) . . ?
C21 C3 C4 122.6(3) . . ?
C5 C4 C3 122.7(3) . . ?
C5 C4 C9 116.6(3) . . ?
C9 C4 C3 120.5(3) . . ?
C4 C5 H5 118.8 . . ?
C6 C5 C4 122.4(3) . . ?
C6 C5 H5 118.8 . . ?
C5 C6 H6 120.2 . . ?
C7 C6 C5 119.7(3) . . ?
C7 C6 H6 120.2 . . ?
C6 C7 C8 119.2(3) . . ?
O10 C7 C6 125.4(3) . . ?
O10 C7 C8 115.4(3) . . ?
C7 C8 H8 119.8 . . ?
C9 C8 C7 120.3(3) . . ?
C9 C8 H8 119.8 . . ?
C4 C9 H9 119.1 . . ?
C8 C9 C4 121.7(3) . . ?
C8 C9 H9 119.1 . . ?
C7 O10 C11 119.1(3) . . ?
O10 C11 H11A 110.3 . . ?
O10 C11 H11B 110.3 . . ?
O10 C11 C12 106.9(3) . . ?
H11A C11 H11B 108.6 . . ?
C12 C11 H11A 110.3 . . ?
C12 C11 H11B 110.3 . . ?
C11 C12 H12A 108.2 . . ?
C11 C12 H12B 108.2 . . ?
C11 C12 C13 116.2(3) . . ?
H12A C12 H12B 107.4 . . ?
C13 C12 H12A 108.2 . . ?
C13 C12 H12B 108.2 . . ?
C12 C13 H13A 108.4 . . ?
C12 C13 H13B 108.4 . . ?
H13A C13 H13B 107.4 . . ?
C14 C13 C12 115.6(4) . . ?
C14 C13 H13A 108.4 . . ?
C14 C13 H13B 108.4 . . ?
C13 C14 H14A 108.9 . . ?
C13 C14 H14B 108.9 . . ?
H14A C14 H14B 107.7 . . ?
C15 C14 C13 113.2(5) . . ?
C15 C14 H14A 108.9 . . ?
C15 C14 H14B 108.9 . . ?
C14 C15 H15A 109.3 . . ?
C14 C15 H15B 109.3 . . ?
C14 C15 C16 111.4(5) . . ?
H15A C15 H15B 108.0 . . ?
C16 C15 H15A 109.3 . . ?
C16 C15 H15B 109.3 . . ?
C15 C16 H16A 108.2 . . ?
C15 C16 H16B 108.2 . . ?
H16A C16 H16B 107.3 . . ?
C10 C16 C15 116.4(7) . . ?
C10 C16 H16A 108.2 . . ?
C10 C16 H16B 108.2 . . ?
C3 C21 H21 119.9 . . ?
C22 C21 C3 120.2(3) . . ?
C22 C21 H21 119.9 . . ?
N1 C22 C21 120.8(3) . . ?
N1 C22 C23 111.9(2) . . ?
C21 C22 C23 127.3(3) . . ?
N2 C23 C22 114.8(2) . . ?
N2 C23 C27 121.1(3) . . ?
C27 C23 C22 124.1(3) . . ?
N2 C24 H24 119.0 . . ?
N2 C24 C25 121.9(3) . . ?
C25 C24 H24 119.0 . . ?
C24 C25 H25 120.3 . . ?
C24 C25 C26 119.4(3) . . ?
C26 C25 H25 120.3 . . ?
C25 C26 H26 120.3 . . ?
C25 C26 C27 119.5(3) . . ?
C27 C26 H26 120.3 . . ?
C23 C27 H27 120.6 . . ?
C26 C27 C23 118.9(3) . . ?
C26 C27 H27 120.6 . . ?
N3 C28 C1 114.4(3) . . ?
C32 C28 N3 121.7(3) . . ?
C32 C28 C1 123.9(3) . . ?
N3 C29 H29 118.9 . . ?
N3 C29 C30 122.2(3) . . ?
C30 C29 H29 118.9 . . ?
C29 C30 H30 120.4 . . ?
C29 C30 C31 119.2(3) . . ?
C31 C30 H30 120.4 . . ?
C30 C31 H31 120.4 . . ?
C30 C31 C32 119.2(3) . . ?
C32 C31 H31 120.4 . . ?
C28 C32 C31 119.2(3) . . ?
C28 C32 H32 120.4 . . ?
C31 C32 H32 120.4 . . ?
C34 N33 Ru2 122.51(18) . . ?
C40 N33 Ru2 117.03(19) . . ?
C40 N33 C34 119.2(2) . . ?
C35 C34 N33 119.7(3) . . ?
C35 C34 C39 121.0(3) . . ?
C39 C34 N33 119.3(3) . . ?
C34 C35 H35 120.6 . . ?
C34 C35 C36 118.9(3) . . ?
C36 C35 H35 120.6 . . ?
C35 C36 H36 119.9 . . ?
C37 C36 C35 120.2(4) . . ?
C37 C36 H36 119.9 . . ?
C36 C37 H37 119.7 . . ?
C38 C37 C36 120.5(4) . . ?
C38 C37 H37 119.7 . . ?
C37 C38 H38 120.1 . . ?
C37 C38 C39 119.9(4) . . ?
C39 C38 H38 120.1 . . ?
C34 C39 C38 119.5(3) . . ?
C34 C39 H39 120.3 . . ?
C38 C39 H39 120.3 . . ?
N33 C40 C41 112.7(2) . . ?
N33 C40 C53 126.1(3) . . ?
C53 C40 C41 121.2(3) . . ?
O8 C41 C40 116.3(2) . . ?
O8 C41 C42 124.0(3) . . ?
C42 C41 C40 119.7(3) . . ?
C41 C42 C43 120.8(3) . . ?
C47 C42 C41 115.7(3) . . ?
C47 C42 C43 123.5(3) . . ?
C42 C43 C44 108.1(3) . . ?
C42 C43 C45 111.3(3) . . ?
C42 C43 C46 111.8(3) . . ?
C45 C43 C44 109.9(3) . . ?
C46 C43 C44 108.1(3) . . ?
C46 C43 C45 107.6(3) . . ?
C43 C44 H44A 109.5 . . ?
C43 C44 H44B 109.5 . . ?
C43 C44 H44C 109.5 . . ?
H44A C44 H44B 109.5 . . ?
H44A C44 H44C 109.5 . . ?
H44B C44 H44C 109.5 . . ?
C43 C45 H45A 109.5 . . ?
C43 C45 H45B 109.5 . . ?
C43 C45 H45C 109.5 . . ?
H45A C45 H45B 109.5 . . ?
H45A C45 H45C 109.5 . . ?
H45B C45 H45C 109.5 . . ?
C43 C46 H46A 109.5 . . ?
C43 C46 H46B 109.5 . . ?
C43 C46 H46C 109.5 . . ?
H46A C46 H46B 109.5 . . ?
H46A C46 H46C 109.5 . . ?
H46B C46 H46C 109.5 . . ?
C42 C47 H47 117.4 . . ?
C42 C47 C48 125.1(3) . . ?
C48 C47 H47 117.4 . . ?
C47 C48 C49 118.3(3) . . ?
C53 C48 C47 119.3(3) . . ?
C53 C48 C49 122.5(3) . . ?
C48 C49 C18B 110.6(4) . . ?
C50 C49 C48 109.9(3) . . ?
C50 C49 C18B 97.7(6) . . ?
C51 C49 C48 108.2(4) . . ?
C51 C49 C50 108.1(4) . . ?
C51 C49 C18B 121.5(6) . . ?
C18 C49 C48 110.9(5) . . ?
C18 C49 C50 127.6(8) . . ?
C18 C49 C51 88.7(9) . . ?
C49 C50 H50A 109.5 . . ?
C49 C50 H50B 109.5 . . ?
C49 C50 H50C 109.5 . . ?
H50A C50 H50B 109.5 . . ?
H50A C50 H50C 109.5 . . ?
H50B C50 H50C 109.5 . . ?
C49 C51 H51A 109.5 . . ?
C49 C51 H51B 109.5 . . ?
C49 C51 H51C 109.5 . . ?
H51A C51 H51B 109.5 . . ?
H51A C51 H51C 109.5 . . ?
H51B C51 H51C 109.5 . . ?
C40 C53 H53 120.6 . . ?
C48 C53 C40 118.8(3) . . ?
C48 C53 H53 120.6 . . ?
H54A C54 H54B 109.5 . . ?
H54A C54 H54C 109.5 . . ?
H54B C54 H54C 109.5 . . ?
C55 C54 H54A 109.5 . . ?
C55 C54 H54B 109.5 . . ?
C55 C54 H54C 109.5 . . ?
C56 C55 C54 122.4(6) . . ?
C56 C55 C60 118.8(6) . . ?
C60 C55 C54 118.7(6) . . ?
C55 C56 H56 120.9 . . ?
C55 C56 C57 118.2(5) . . ?
C57 C56 H56 120.9 . . ?
C56 C57 H57 118.1 . . ?
C58 C57 C56 123.9(7) . . ?
C58 C57 H57 118.1 . . ?
C57 C58 H58 121.8 . . ?
C57 C58 C61 116.4(7) . . ?
C61 C58 H58 121.8 . . ?
C55 C60 H60 119.2 . . ?
C61 C60 C55 121.7(6) . . ?
C61 C60 H60 119.2 . . ?
C58 C61 H61 119.6 . . ?
C60 C61 C58 120.7(6) . . ?
C60 C61 H61 119.6 . . ?
C49 C18 H18A 109.5 . . ?
C49 C18 H18B 109.5 . . ?
C49 C18 H18C 109.5 . . ?
H18A C18 H18B 109.5 . . ?
H18A C18 H18C 109.5 . . ?
H18B C18 H18C 109.5 . . ?
C49 C18B H18D 109.5 . . ?
C49 C18B H18E 109.5 . . ?
C49 C18B H18F 109.5 . . ?
H18D C18B H18E 109.5 . . ?
H18D C18B H18F 109.5 . . ?
H18E C18B H18F 109.5 . . ?
C16 C10 H10A 109.2 . . ?
C16 C10 H10B 109.2 . . ?
H10A C10 H10B 107.9 . . ?
C17B C10 C16 112.1(6) . . ?
C17B C10 H10A 109.2 . . ?
C17B C10 H10B 109.2 . . ?
C17A C10 C16 143.9(10) . . ?
C10 C17B H17A 109.4 . . ?
C10 C17B H17B 109.4 . . ?
C10 C17B C19B 111.1(9) . . ?
H17A C17B H17B 108.0 . . ?
C19B C17B H17A 109.4 . . ?
C19B C17B H17B 109.4 . . ?
C17B C19B H19A 109.5 . . ?
C17B C19B H19B 109.5 . . ?
C17B C19B H19C 109.5 . . ?
H19A C19B H19B 109.5 . . ?
H19A C19B H19C 109.5 . . ?
H19B C19B H19C 109.5 . . ?
C10 C17A H17C 104.8 . . ?
C10 C17A H17D 104.8 . . ?
H17C C17A H17D 105.8 . . ?
C19A C17A C10 130.1(16) . . ?
C19A C17A H17C 104.8 . . ?
C19A C17A H17D 104.8 . . ?
C17A C19A H19D 109.5 . . ?
C17A C19A H19E 109.5 . . ?
C17A C19A H19F 109.5 . . ?
H19D C19A H19E 109.5 . . ?
H19D C19A H19F 109.5 . . ?
H19E C19A H19F 109.5 . . ?

loop_
_geom_bond_atom_site_label_1
_geom_bond_atom_site_label_2
_geom_bond_distance
_geom_bond_site_symmetry_2
_geom_bond_publ_flag
Ru2 O8 2.0365(19) . ?
Ru2 N1 1.972(2) . ?
Ru2 N2 2.073(3) . ?
Ru2 N3 2.068(3) . ?
Ru2 N33 1.971(2) . ?
Ru2 Cl3 2.3875(7) . ?
O8 C41 1.281(3) . ?
P2 F7 1.595(3) . ?
P2 F2 1.586(3) . ?
P2 F3 1.573(3) . ?
P2 F4 1.545(3) . ?
P2 F5 1.595(3) . ?
P2 F6 1.588(3) . ?
N1 C1 1.352(4) . ?
N1 C22 1.343(4) . ?
N2 C23 1.363(4) . ?
N2 C24 1.348(4) . ?
N3 C28 1.375(4) . ?
N3 C29 1.346(4) . ?
C1 C2 1.379(4) . ?
C1 C28 1.479(4) . ?
C2 H2 0.9500 . ?
C2 C3 1.406(4) . ?
C3 C4 1.480(4) . ?
C3 C21 1.397(4) . ?
C4 C5 1.389(4) . ?
C4 C9 1.404(5) . ?
C5 H5 0.9500 . ?
C5 C6 1.389(4) . ?
C6 H6 0.9500 . ?
C6 C7 1.383(5) . ?
C7 C8 1.396(5) . ?
C7 O10 1.360(4) . ?
C8 H8 0.9500 . ?
C8 C9 1.376(4) . ?
C9 H9 0.9500 . ?
O10 C11 1.431(4) . ?
C11 H11A 0.9900 . ?
C11 H11B 0.9900 . ?
C11 C12 1.513(5) . ?
C12 H12A 0.9900 . ?
C12 H12B 0.9900 . ?
C12 C13 1.528(6) . ?
C13 H13A 0.9900 . ?
C13 H13B 0.9900 . ?
C13 C14 1.477(7) . ?
C14 H14A 0.9900 . ?
C14 H14B 0.9900 . ?
C14 C15 1.459(7) . ?
C15 H15A 0.9900 . ?
C15 H15B 0.9900 . ?
C15 C16 1.606(9) . ?
C16 H16A 0.9900 . ?
C16 H16B 0.9900 . ?
C16 C10 1.526(9) . ?
C21 H21 0.9500 . ?
C21 C22 1.382(4) . ?
C22 C23 1.477(4) . ?
C23 C27 1.397(4) . ?
C24 H24 0.9500 . ?
C24 C25 1.380(5) . ?
C25 H25 0.9500 . ?
C25 C26 1.382(4) . ?
C26 H26 0.9500 . ?
C26 C27 1.388(4) . ?
C27 H27 0.9500 . ?
C28 C32 1.375(4) . ?
C29 H29 0.9500 . ?
C29 C30 1.380(5) . ?
C30 H30 0.9500 . ?
C30 C31 1.389(5) . ?
C31 H31 0.9500 . ?
C31 C32 1.390(4) . ?
C32 H32 0.9500 . ?
N33 C34 1.436(4) . ?
N33 C40 1.347(4) . ?
C34 C35 1.377(4) . ?
C34 C39 1.386(4) . ?
C35 H35 0.9500 . ?
C35 C36 1.387(5) . ?
C36 H36 0.9500 . ?
C36 C37 1.387(6) . ?
C37 H37 0.9500 . ?
C37 C38 1.366(6) . ?
C38 H38 0.9500 . ?
C38 C39 1.388(5) . ?
C39 H39 0.9500 . ?
C40 C41 1.444(4) . ?
C40 C53 1.412(4) . ?
C41 C42 1.443(4) . ?
C42 C43 1.524(4) . ?
C42 C47 1.362(4) . ?
C43 C44 1.536(5) . ?
C43 C45 1.536(5) . ?
C43 C46 1.534(4) . ?
C44 H44A 0.9800 . ?
C44 H44B 0.9800 . ?
C44 H44C 0.9800 . ?
C45 H45A 0.9800 . ?
C45 H45B 0.9800 . ?
C45 H45C 0.9800 . ?
C46 H46A 0.9800 . ?
C46 H46B 0.9800 . ?
C46 H46C 0.9800 . ?
C47 H47 0.9500 . ?
C47 C48 1.438(4) . ?
C48 C49 1.532(5) . ?
C48 C53 1.366(4) . ?
C49 C50 1.526(7) . ?
C49 C51 1.490(8) . ?
C49 C18 1.487(12) . ?
C49 C18B 1.620(11) . ?
C50 H50A 0.9800 . ?
C50 H50B 0.9800 . ?
C50 H50C 0.9800 . ?
C51 H51A 0.9800 . ?
C51 H51B 0.9800 . ?
C51 H51C 0.9800 . ?
C53 H53 0.9500 . ?
C54 H54A 0.9800 . ?
C54 H54B 0.9800 . ?
C54 H54C 0.9800 . ?
C54 C55 1.432(8) . ?
C55 C56 1.351(7) . ?
C55 C60 1.389(8) . ?
C56 H56 0.9500 . ?
C56 C57 1.457(9) . ?
C57 H57 0.9500 . ?
C57 C58 1.280(9) . ?
C58 H58 0.9500 . ?
C58 C61 1.455(10) . ?
C60 H60 0.9500 . ?
C60 C61 1.340(9) . ?
C61 H61 0.9500 . ?
C18 H18A 0.9800 . ?
C18 H18B 0.9800 . ?
C18 H18C 0.9800 . ?
C18B H18D 0.9800 . ?
C18B H18E 0.9800 . ?
C18B H18F 0.9800 . ?
C10 H10A 0.9900 . ?
C10 H10B 0.9900 . ?
C10 C17B 1.371(12) . ?
C10 C17A 1.502(19) . ?
C17B H17A 0.9900 . ?
C17B H17B 0.9900 . ?
C17B C19B 1.590(14) . ?
C19B H19A 0.9800 . ?
C19B H19B 0.9800 . ?
C19B H19C 0.9800 . ?
C17A H17C 0.9900 . ?
C17A H17D 0.9900 . ?
C17A C19A 1.39(3) . ?
C19A H19D 0.9800 . ?
C19A H19E 0.9800 . ?
C19A H19F 0.9800 . ?

loop_
_geom_torsion_atom_site_label_1
_geom_torsion_atom_site_label_2
_geom_torsion_atom_site_label_3
_geom_torsion_atom_site_label_4
_geom_torsion
_geom_torsion_site_symmetry_1
_geom_torsion_site_symmetry_2
_geom_torsion_site_symmetry_3
_geom_torsion_site_symmetry_4
_geom_torsion_publ_flag
Ru2 O8 C41 C40 -4.9(3) . . . . ?
Ru2 O8 C41 C42 177.4(2) . . . . ?
Ru2 N1 C1 C2 179.7(2) . . . . ?
Ru2 N1 C1 C28 -2.5(3) . . . . ?
Ru2 N1 C22 C21 178.6(2) . . . . ?
Ru2 N1 C22 C23 0.9(3) . . . . ?
Ru2 N2 C23 C22 -4.1(3) . . . . ?
Ru2 N2 C23 C27 175.8(2) . . . . ?
Ru2 N2 C24 C25 -175.3(2) . . . . ?
Ru2 N3 C28 C1 3.6(3) . . . . ?
Ru2 N3 C28 C32 -179.0(2) . . . . ?
Ru2 N3 C29 C30 -179.8(2) . . . . ?
Ru2 N33 C34 C35 74.4(3) . . . . ?
Ru2 N33 C34 C39 -102.5(3) . . . . ?
Ru2 N33 C40 C41 -2.3(3) . . . . ?
Ru2 N33 C40 C53 176.1(3) . . . . ?
O8 C41 C42 C43 -5.2(5) . . . . ?
O8 C41 C42 C47 172.8(3) . . . . ?
N1 C1 C2 C3 1.8(4) . . . . ?
N1 C1 C28 N3 -0.9(4) . . . . ?
N1 C1 C28 C32 -178.2(3) . . . . ?
N1 C22 C23 N2 2.2(3) . . . . ?
N1 C22 C23 C27 -177.7(3) . . . . ?
N2 C23 C27 C26 0.0(4) . . . . ?
N2 C24 C25 C26 -0.3(5) . . . . ?
N3 C28 C32 C31 -1.5(5) . . . . ?
N3 C29 C30 C31 -0.3(5) . . . . ?
C1 N1 C22 C21 -2.2(4) . . . . ?
C1 N1 C22 C23 -179.8(2) . . . . ?
C1 C2 C3 C4 173.4(3) . . . . ?
C1 C2 C3 C21 -2.1(4) . . . . ?
C1 C28 C32 C31 175.7(3) . . . . ?
C2 C1 C28 N3 176.8(3) . . . . ?
C2 C1 C28 C32 -0.6(5) . . . . ?
C2 C3 C4 C5 175.0(3) . . . . ?
C2 C3 C4 C9 -9.6(4) . . . . ?
C2 C3 C21 C22 0.4(4) . . . . ?
C3 C4 C5 C6 174.1(3) . . . . ?
C3 C4 C9 C8 -174.9(3) . . . . ?
C3 C21 C22 N1 1.8(4) . . . . ?
C3 C21 C22 C23 179.0(3) . . . . ?
C4 C3 C21 C22 -175.0(3) . . . . ?
C4 C5 C6 C7 0.9(5) . . . . ?
C5 C4 C9 C8 0.8(5) . . . . ?
C5 C6 C7 C8 0.5(5) . . . . ?
C5 C6 C7 O10 -178.8(3) . . . . ?
C6 C7 C8 C9 -1.2(6) . . . . ?
C6 C7 O10 C11 4.8(5) . . . . ?
C7 C8 C9 C4 0.6(6) . . . . ?
C7 O10 C11 C12 174.0(3) . . . . ?
C8 C7 O10 C11 -174.6(3) . . . . ?
C9 C4 C5 C6 -1.5(5) . . . . ?
O10 C7 C8 C9 178.2(3) . . . . ?
O10 C11 C12 C13 -53.1(5) . . . . ?
C11 C12 C13 C14 -70.6(5) . . . . ?
C12 C13 C14 C15 -70.3(5) . . . . ?
C13 C14 C15 C16 -171.1(5) . . . . ?
C14 C15 C16 C10 177.9(5) . . . . ?
C15 C16 C10 C17B -79.8(10) . . . . ?
C15 C16 C10 C17A -145.5(17) . . . . ?
C16 C10 C17B C19B -176.7(12) . . . . ?
C16 C10 C17A C19A -158(2) . . . . ?
C21 C3 C4 C5 -9.7(5) . . . . ?
C21 C3 C4 C9 165.7(3) . . . . ?
C21 C22 C23 N2 -175.2(3) . . . . ?
C21 C22 C23 C27 4.8(5) . . . . ?
C22 N1 C1 C2 0.4(4) . . . . ?
C22 N1 C1 C28 178.2(2) . . . . ?
C22 C23 C27 C26 180.0(3) . . . . ?
C23 N2 C24 C25 1.0(4) . . . . ?
C24 N2 C23 C22 179.2(2) . . . . ?
C24 N2 C23 C27 -0.8(4) . . . . ?
C24 C25 C26 C27 -0.5(5) . . . . ?
C25 C26 C27 C23 0.6(4) . . . . ?
C28 N3 C29 C30 -1.8(4) . . . . ?
C28 C1 C2 C3 -175.8(3) . . . . ?
C29 N3 C28 C1 -174.7(3) . . . . ?
C29 N3 C28 C32 2.7(4) . . . . ?
C29 C30 C31 C32 1.5(5) . . . . ?
C30 C31 C32 C28 -0.7(5) . . . . ?
N33 C34 C35 C36 -177.5(3) . . . . ?
N33 C34 C39 C38 177.9(3) . . . . ?
N33 C40 C41 O8 4.7(4) . . . . ?
N33 C40 C41 C42 -177.4(3) . . . . ?
N33 C40 C53 C48 -178.4(3) . . . . ?
C34 N33 C40 C41 -170.0(3) . . . . ?
C34 N33 C40 C53 8.4(5) . . . . ?
C34 C35 C36 C37 -0.3(6) . . . . ?
C35 C34 C39 C38 0.9(5) . . . . ?
C35 C36 C37 C38 1.0(7) . . . . ?
C36 C37 C38 C39 -0.6(7) . . . . ?
C37 C38 C39 C34 -0.3(6) . . . . ?
C39 C34 C35 C36 -0.6(5) . . . . ?
C40 N33 C34 C35 -118.7(3) . . . . ?
C40 N33 C34 C39 64.4(4) . . . . ?
C40 C41 C42 C43 177.1(3) . . . . ?
C40 C41 C42 C47 -4.9(4) . . . . ?
C41 C40 C53 C48 -0.1(5) . . . . ?
C41 C42 C43 C44 67.4(4) . . . . ?
C41 C42 C43 C45 -53.3(4) . . . . ?
C41 C42 C43 C46 -173.7(3) . . . . ?
C41 C42 C47 C48 2.1(5) . . . . ?
C42 C47 C48 C49 -178.1(4) . . . . ?
C42 C47 C48 C53 1.8(5) . . . . ?
C43 C42 C47 C48 180.0(3) . . . . ?
C47 C42 C43 C44 -110.4(3) . . . . ?
C47 C42 C43 C45 128.9(3) . . . . ?
C47 C42 C43 C46 8.5(4) . . . . ?
C47 C48 C49 C50 -53.1(5) . . . . ?
C47 C48 C49 C51 64.7(5) . . . . ?
C47 C48 C49 C18 160.5(9) . . . . ?
C47 C48 C49 C18B -159.9(6) . . . . ?
C47 C48 C53 C40 -2.8(5) . . . . ?
C49 C48 C53 C40 177.1(4) . . . . ?
C53 C40 C41 O8 -173.7(3) . . . . ?
C53 C40 C41 C42 4.1(4) . . . . ?
C53 C48 C49 C50 127.0(4) . . . . ?
C53 C48 C49 C51 -115.2(5) . . . . ?
C53 C48 C49 C18 -19.4(10) . . . . ?
C53 C48 C49 C18B 20.2(7) . . . . ?
C54 C55 C56 C57 175.4(5) . . . . ?
C54 C55 C60 C61 179.4(6) . . . . ?
C55 C56 C57 C58 6.3(9) . . . . ?
C55 C60 C61 C58 4.6(9) . . . . ?
C56 C55 C60 C61 -3.4(9) . . . . ?
C56 C57 C58 C61 -5.1(9) . . . . ?
C57 C58 C61 C60 -0.2(9) . . . . ?
C60 C55 C56 C57 -1.7(8) . . . . ?

loop_
_smtbx_masks_void_nr
_smtbx_masks_void_average_x
_smtbx_masks_void_average_y
_smtbx_masks_void_average_z
_smtbx_masks_void_volume
_smtbx_masks_void_count_electrons
_smtbx_masks_void_content
1 -0.267 0.000 0.000 775.9 134.9 ?
